data_1568805
loop_
_publ_author_name
'Yang, Eric S.'
'Combey, Emma'
'Goicoechea, Jose M.'

_publ_section_title
;
 Putting cyaphide in its place: determining the donor/acceptor properties
 of the \kC-cyaphido ligand
;
_journal_issue 17
_journal_name_full 'Chemical Science'
_journal_page_first 4627
_journal_page_last 4632
_journal_paper_doi 10.1039/D3SC01126G
_journal_volume 14
_journal_year 2023
_chemical_formula_moiety 'C32 H12 B F24, C43 H61 Co N5'
_chemical_formula_sum 'C75 H73 B Co F24 N5'
_chemical_formula_weight 1570.12
_chemical_name_systematic
;
 {[(NDipp)2(CMe)2(C5H3N)]Co(CNtBu)2}[BArF4]
;
_space_group_crystal_system triclinic
_space_group_IT_number 2
_space_group_name_Hall '-P 1'
_space_group_name_H-M_alt 'P -1'
_atom_sites_solution_hydrogens geom
_audit_creation_method SHELXL-2018/1
_audit_update_record
;
2023-02-17 deposited with the CCDC.	2023-04-06 downloaded from the CCDC.
;
_cell_angle_alpha 76.385(2)
_cell_angle_beta 79.845(2)
_cell_angle_gamma 87.162(2)
_cell_formula_units_Z 2
_cell_length_a 12.9433(2)
_cell_length_b 15.1992(3)
_cell_length_c 20.7647(3)
_cell_measurement_reflns_used 17127
_cell_measurement_temperature 150(2)
_cell_measurement_theta_max 76.0720
_cell_measurement_theta_min 3.2360
_cell_volume 3907.87(12)
_computing_cell_refinement 'CrysAlisPro 1.171.41.117a (Rigaku OD, 2021)'
_computing_data_collection 'CrysAlisPro 1.171.41.117a (Rigaku OD, 2021)'
_computing_data_reduction 'CrysAlisPro 1.171.41.117a (Rigaku OD, 2021)'
_computing_structure_refinement 'SHELXL-2018/1 (Sheldrick, 2018)'
_computing_structure_solution 'SUPERFLIP (Palatinus, Chapius, 2007)'
_diffrn_ambient_temperature 150(2)
_diffrn_detector 'CCD plate'
_diffrn_detector_area_resol_mean 10.4102
_diffrn_detector_type Atlas
_diffrn_measured_fraction_theta_full 1.000
_diffrn_measured_fraction_theta_max 0.987
_diffrn_measurement_device 'four-circle diffractometer'
_diffrn_measurement_device_type 'SuperNova, Dual, Cu at home/near, Atlas'
_diffrn_measurement_method '\w scans'
_diffrn_radiation_type CuK\a
_diffrn_radiation_wavelength 1.54184
_diffrn_reflns_av_R_equivalents 0.0355
_diffrn_reflns_av_unetI/netI 0.0439
_diffrn_reflns_Laue_measured_fraction_full 1.000
_diffrn_reflns_Laue_measured_fraction_max 0.987
_diffrn_reflns_limit_h_max 16
_diffrn_reflns_limit_h_min -15
_diffrn_reflns_limit_k_max 18
_diffrn_reflns_limit_k_min -19
_diffrn_reflns_limit_l_max 26
_diffrn_reflns_limit_l_min -23
_diffrn_reflns_number 44787
_diffrn_reflns_point_group_measured_fraction_full 1.000
_diffrn_reflns_point_group_measured_fraction_max 0.987
_diffrn_reflns_theta_full 67.684
_diffrn_reflns_theta_max 76.212
_diffrn_reflns_theta_min 2.992
_diffrn_source 'micro-focus sealed X-ray tube'
_diffrn_source_type 'SuperNova (Cu) X-ray Source'
_exptl_absorpt_coefficient_mu 2.613
_exptl_absorpt_correction_T_max 1.00000
_exptl_absorpt_correction_T_min 0.96832
_exptl_absorpt_correction_type multi-scan
_exptl_absorpt_process_details
;
CrysAlisPro 1.171.41.117a (Rigaku Oxford Diffraction, 2021)
Empirical absorption correction using spherical harmonics,
implemented in SCALE3 ABSPACK scaling algorithm.
;
_exptl_crystal_colour green
_exptl_crystal_density_diffrn 1.334
_exptl_crystal_description block
_exptl_crystal_F_000 1612
_exptl_crystal_size_max 0.200
_exptl_crystal_size_mid 0.160
_exptl_crystal_size_min 0.140
_refine_diff_density_max 0.750
_refine_diff_density_min -0.637
_refine_diff_density_rms 0.051
_refine_ls_extinction_method none
_refine_ls_goodness_of_fit_ref 1.044
_refine_ls_hydrogen_treatment constr
_refine_ls_matrix_type full
_refine_ls_number_parameters 1039
_refine_ls_number_reflns 16152
_refine_ls_number_restraints 0
_refine_ls_restrained_S_all 1.044
_refine_ls_R_factor_all 0.0609
_refine_ls_R_factor_gt 0.0522
_refine_ls_shift/su_max 0.000
_refine_ls_shift/su_mean 0.000
_refine_ls_structure_factor_coef Fsqd
_refine_ls_weighting_details 'w=1/[\s^2^(Fo^2^)+(0.0818P)^2^+0.9833P] where P=(Fo^2^+2Fc^2^)/3'
_refine_ls_weighting_scheme calc
_refine_ls_wR_factor_gt 0.1383
_refine_ls_wR_factor_ref 0.1470
_reflns_Friedel_coverage 0.000
_reflns_number_gt 14025
_reflns_number_total 16152
_reflns_threshold_expression 'I > 2\s(I)'
_cod_data_source_file d3sc01126g3.cif
_cod_data_source_block ESY425B
_cod_depositor_comments 'Adding full bibliography for 1568803--1568814.cif.'
_cod_database_code 1568805
_shelx_shelxl_version_number 2018/1
_shelx_space_group_comment
;
The symmetry employed for this shelxl refinement is uniquely defined
by the following loop, which should always be used as a source of
symmetry information in preference to the above space-group names.
They are only intended as comments.
;
_shelx_estimated_absorpt_t_min 0.623
_shelx_estimated_absorpt_t_max 0.711

loop_
_space_group_symop_operation_xyz
'x, y, z'
'-x, -y, -z'

loop_
_atom_site_label
_atom_site_type_symbol
_atom_site_fract_x
_atom_site_fract_y
_atom_site_fract_z
_atom_site_U_iso_or_equiv
_atom_site_adp_type
_atom_site_occupancy
_atom_site_site_symmetry_order
_atom_site_calc_flag
_atom_site_refinement_flags_posn
_atom_site_refinement_flags_adp
_atom_site_refinement_flags_occupancy
_atom_site_disorder_assembly
_atom_site_disorder_group
Co1 Co 0.56346(2) 0.74563(2) 0.22911(2) 0.02827(9) Uani 1 1 d . . . . .
N1 N 0.55941(13) 0.83044(11) 0.14409(8) 0.0303(3) Uani 1 1 d . . . . .
N2 N 0.50599(13) 0.67427(11) 0.31704(8) 0.0313(3) Uani 1 1 d . . . . .
N3 N 0.46968(12) 0.82715(10) 0.25791(8) 0.0287(3) Uani 1 1 d . . . . .
N4 N 0.67910(19) 0.59349(14) 0.17549(11) 0.0504(5) Uani 1 1 d . . . . .
N5 N 0.71743(16) 0.85355(16) 0.27203(11) 0.0487(5) Uani 1 1 d . . . . .
C1 C 0.63275(17) 0.65078(14) 0.19520(10) 0.0365(4) Uani 1 1 d . . . . .
C2 C 0.7423(3) 0.52229(19) 0.15024(16) 0.0650(8) Uani 1 1 d . . . . .
C3 C 0.8401(3) 0.5661(3) 0.1067(2) 0.0904(13) Uani 1 1 d . . . . .
H3A H 0.884541 0.520316 0.088765 0.136 Uiso 1 1 calc R U . . .
H3B H 0.820911 0.613022 0.069341 0.136 Uiso 1 1 calc R U . . .
H3C H 0.878607 0.593605 0.133458 0.136 Uiso 1 1 calc R U . . .
C4 C 0.6779(4) 0.4879(3) 0.1051(3) 0.0951(13) Uani 1 1 d . . . . .
H4A H 0.717334 0.439890 0.086983 0.143 Uiso 1 1 calc R U . . .
H4B H 0.610815 0.464054 0.131829 0.143 Uiso 1 1 calc R U . . .
H4C H 0.664888 0.538095 0.068015 0.143 Uiso 1 1 calc R U . . .
C5 C 0.7590(6) 0.4497(3) 0.2092(2) 0.125(2) Uani 1 1 d . . . . .
H5A H 0.801236 0.400846 0.193793 0.187 Uiso 1 1 calc R U . . .
H5B H 0.795926 0.474331 0.238275 0.187 Uiso 1 1 calc R U . . .
H5C H 0.691031 0.425756 0.234378 0.187 Uiso 1 1 calc R U . . .
C6 C 0.67548(16) 0.80218(15) 0.25339(10) 0.0372(4) Uani 1 1 d . . . . .
C7 C 0.7509(3) 0.9263(3) 0.29892(19) 0.0703(9) Uani 1 1 d . . . . .
C8 C 0.8208(11) 0.9836(7) 0.2478(3) 0.289(9) Uani 1 1 d . . . . .
H8A H 0.843516 1.032460 0.265442 0.434 Uiso 1 1 calc R U . . .
H8B H 0.882076 0.948443 0.232889 0.434 Uiso 1 1 calc R U . . .
H8C H 0.784997 1.009550 0.209676 0.434 Uiso 1 1 calc R U . . .
C9 C 0.8066(6) 0.8836(5) 0.3563(3) 0.139(3) Uani 1 1 d . . . . .
H9A H 0.758159 0.844037 0.391575 0.208 Uiso 1 1 calc R U . . .
H9B H 0.866635 0.847946 0.340262 0.208 Uiso 1 1 calc R U . . .
H9C H 0.831464 0.931080 0.374499 0.208 Uiso 1 1 calc R U . . .
C10 C 0.6535(6) 0.9676(6) 0.3287(7) 0.265(7) Uani 1 1 d . . . . .
H10A H 0.612371 0.921115 0.363169 0.397 Uiso 1 1 calc R U . . .
H10B H 0.671676 1.015398 0.349122 0.397 Uiso 1 1 calc R U . . .
H10C H 0.612116 0.993609 0.293434 0.397 Uiso 1 1 calc R U . . .
C11 C 0.51194(16) 0.90818(13) 0.14810(10) 0.0332(4) Uani 1 1 d . . . . .
C12 C 0.46010(15) 0.90917(13) 0.21540(10) 0.0311(4) Uani 1 1 d . . . . .
C13 C 0.40564(16) 0.97888(13) 0.23982(11) 0.0361(4) Uani 1 1 d . . . . .
H13 H 0.397024 1.035896 0.210361 0.043 Uiso 1 1 calc R U . . .
C14 C 0.36375(16) 0.96421(14) 0.30809(11) 0.0381(4) Uani 1 1 d . . . . .
H14 H 0.327909 1.011932 0.325477 0.046 Uiso 1 1 calc R U . . .
C15 C 0.37427(16) 0.87978(15) 0.35091(10) 0.0371(4) Uani 1 1 d . . . . .
H15 H 0.345227 0.869350 0.397356 0.044 Uiso 1 1 calc R U . . .
C16 C 0.42773(15) 0.81131(13) 0.32472(9) 0.0316(4) Uani 1 1 d . . . . .
C17 C 0.44902(16) 0.71924(14) 0.35777(10) 0.0342(4) Uani 1 1 d . . . . .
C18 C 0.5110(2) 0.98823(15) 0.09040(11) 0.0463(5) Uani 1 1 d . . . . .
H18A H 0.470567 1.037629 0.106145 0.069 Uiso 1 1 calc R U . . .
H18B H 0.583111 1.008044 0.071437 0.069 Uiso 1 1 calc R U . . .
H18C H 0.478531 0.971500 0.055783 0.069 Uiso 1 1 calc R U . . .
C19 C 0.4093(2) 0.68175(17) 0.43103(11) 0.0489(5) Uani 1 1 d . . . . .
H19A H 0.368928 0.728559 0.450175 0.073 Uiso 1 1 calc R U . . .
H19B H 0.364181 0.629743 0.436321 0.073 Uiso 1 1 calc R U . . .
H19C H 0.468879 0.662450 0.454488 0.073 Uiso 1 1 calc R U . . .
C20 C 0.60924(17) 0.81532(13) 0.07967(10) 0.0348(4) Uani 1 1 d . . . . .
C21 C 0.71282(18) 0.84225(15) 0.05314(11) 0.0401(4) Uani 1 1 d . . . . .
C22 C 0.7587(2) 0.82181(19) -0.00785(12) 0.0512(5) Uani 1 1 d . . . . .
H22 H 0.829149 0.839190 -0.026662 0.061 Uiso 1 1 calc R U . . .
C23 C 0.7036(3) 0.7769(2) -0.04105(12) 0.0581(7) Uani 1 1 d . . . . .
H23 H 0.736251 0.763329 -0.082323 0.070 Uiso 1 1 calc R U . . .
C24 C 0.6008(3) 0.75144(19) -0.01457(12) 0.0546(6) Uani 1 1 d . . . . .
H24 H 0.563453 0.720715 -0.038079 0.065 Uiso 1 1 calc R U . . .
C25 C 0.5509(2) 0.77023(15) 0.04628(11) 0.0431(5) Uani 1 1 d . . . . .
C26 C 0.77803(18) 0.88876(18) 0.08879(12) 0.0469(5) Uani 1 1 d . . . . .
H26 H 0.730703 0.904491 0.128112 0.056 Uiso 1 1 calc R U . . .
C27 C 0.8635(2) 0.8244(2) 0.11570(16) 0.0637(7) Uani 1 1 d . . . . .
H27A H 0.905118 0.855397 0.138664 0.096 Uiso 1 1 calc R U . . .
H27B H 0.830768 0.770844 0.147453 0.096 Uiso 1 1 calc R U . . .
H27C H 0.909260 0.805907 0.078213 0.096 Uiso 1 1 calc R U . . .
C28 C 0.8260(3) 0.9770(2) 0.04314(17) 0.0710(8) Uani 1 1 d . . . . .
H28A H 0.867601 1.005080 0.067914 0.107 Uiso 1 1 calc R U . . .
H28B H 0.871379 0.963555 0.003500 0.107 Uiso 1 1 calc R U . . .
H28C H 0.769756 1.018570 0.028875 0.107 Uiso 1 1 calc R U . . .
C29 C 0.4376(2) 0.74285(18) 0.07391(12) 0.0514(6) Uani 1 1 d . . . . .
H29 H 0.420430 0.754001 0.120205 0.062 Uiso 1 1 calc R U . . .
C30 C 0.4211(3) 0.6429(3) 0.0799(3) 0.0958(14) Uani 1 1 d . . . . .
H30A H 0.470024 0.607142 0.106981 0.144 Uiso 1 1 calc R U . . .
H30B H 0.348852 0.626769 0.101599 0.144 Uiso 1 1 calc R U . . .
H30C H 0.433861 0.630351 0.034978 0.144 Uiso 1 1 calc R U . . .
C31 C 0.3632(3) 0.8000(3) 0.03234(17) 0.0702(8) Uani 1 1 d . . . . .
H31A H 0.375066 0.864212 0.029103 0.105 Uiso 1 1 calc R U . . .
H31B H 0.375604 0.788259 -0.012827 0.105 Uiso 1 1 calc R U . . .
H31C H 0.290595 0.784676 0.053794 0.105 Uiso 1 1 calc R U . . .
C32 C 0.52791(19) 0.57942(14) 0.34113(10) 0.0405(5) Uani 1 1 d . . . . .
C33 C 0.6113(2) 0.55298(18) 0.37615(12) 0.0531(6) Uani 1 1 d . . . . .
C34 C 0.6300(3) 0.4600(2) 0.39689(15) 0.0765(11) Uani 1 1 d . . . . .
H34 H 0.686869 0.440061 0.420202 0.092 Uiso 1 1 calc R U . . .
C35 C 0.5692(4) 0.3973(2) 0.38465(17) 0.0883(14) Uani 1 1 d . . . . .
H35 H 0.582872 0.334602 0.400102 0.106 Uiso 1 1 calc R U . . .
C36 C 0.4876(4) 0.42522(18) 0.34970(16) 0.0757(10) Uani 1 1 d . . . . .
H36 H 0.445912 0.380999 0.340989 0.091 Uiso 1 1 calc R U . . .
C37 C 0.4647(2) 0.51659(16) 0.32689(12) 0.0517(6) Uani 1 1 d . . . . .
C38 C 0.6817(2) 0.6195(2) 0.39087(14) 0.0608(7) Uani 1 1 d . . . . .
H38 H 0.650364 0.681338 0.378216 0.073 Uiso 1 1 calc R U . . .
C39 C 0.7910(3) 0.6197(3) 0.3474(2) 0.0842(11) Uani 1 1 d . . . . .
H39A H 0.835953 0.663016 0.357387 0.126 Uiso 1 1 calc R U . . .
H39B H 0.822263 0.558947 0.357392 0.126 Uiso 1 1 calc R U . . .
H39C H 0.784473 0.637061 0.299757 0.126 Uiso 1 1 calc R U . . .
C40 C 0.6905(3) 0.6004(3) 0.46592(18) 0.0851(12) Uani 1 1 d . . . . .
H40A H 0.736746 0.645088 0.473055 0.128 Uiso 1 1 calc R U . . .
H40B H 0.620670 0.604518 0.492555 0.128 Uiso 1 1 calc R U . . .
H40C H 0.719542 0.539522 0.479903 0.128 Uiso 1 1 calc R U . . .
C41 C 0.3742(3) 0.54608(19) 0.28914(15) 0.0605(7) Uani 1 1 d . . . . .
H41 H 0.393093 0.605800 0.257494 0.073 Uiso 1 1 calc R U . . .
C42 C 0.3545(5) 0.4805(3) 0.2471(2) 0.0978(14) Uani 1 1 d . . . . .
H42A H 0.295446 0.502654 0.223768 0.147 Uiso 1 1 calc R U . . .
H42B H 0.417521 0.476277 0.213907 0.147 Uiso 1 1 calc R U . . .
H42C H 0.338049 0.420585 0.276509 0.147 Uiso 1 1 calc R U . . .
C43 C 0.2739(3) 0.5604(4) 0.3371(3) 0.1047(16) Uani 1 1 d . . . . .
H43A H 0.216722 0.579390 0.311423 0.157 Uiso 1 1 calc R U . . .
H43B H 0.255138 0.503632 0.370263 0.157 Uiso 1 1 calc R U . . .
H43C H 0.285695 0.607317 0.360187 0.157 Uiso 1 1 calc R U . . .
B1 B 0.12256(16) 0.18822(15) 0.27802(10) 0.0306(4) Uani 1 1 d . . . . .
C101 C 0.24201(15) 0.19959(13) 0.29129(10) 0.0308(4) Uani 1 1 d . . . . .
C102 C 0.32922(15) 0.21820(13) 0.24005(10) 0.0327(4) Uani 1 1 d . . . . .
H102 H 0.318723 0.232752 0.194592 0.039 Uiso 1 1 calc R U . . .
C103 C 0.43123(15) 0.21608(14) 0.25360(11) 0.0357(4) Uani 1 1 d . . . . .
C104 C 0.45017(16) 0.19452(14) 0.31912(11) 0.0376(4) Uani 1 1 d . . . . .
H104 H 0.519642 0.192931 0.328362 0.045 Uiso 1 1 calc R U . . .
C105 C 0.36492(16) 0.17532(14) 0.37088(11) 0.0361(4) Uani 1 1 d . . . . .
C106 C 0.26321(15) 0.17869(13) 0.35719(10) 0.0332(4) Uani 1 1 d . . . . .
H106 H 0.206233 0.166425 0.393668 0.040 Uiso 1 1 calc R U . . .
C107 C 0.52099(18) 0.23629(17) 0.19627(12) 0.0443(5) Uani 1 1 d . . . . .
C108 C 0.3830(2) 0.1486(2) 0.44224(12) 0.0501(6) Uani 1 1 d . . . . .
C109 C 0.11358(14) 0.07891(13) 0.28433(10) 0.0319(4) Uani 1 1 d . . . . .
C110 C 0.14301(15) 0.03945(14) 0.22916(10) 0.0344(4) Uani 1 1 d . . . . .
H110 H 0.162454 0.077700 0.185720 0.041 Uiso 1 1 calc R U . . .
C111 C 0.14473(17) -0.05391(15) 0.23587(12) 0.0411(4) Uani 1 1 d . . . . .
C112 C 0.11819(19) -0.11212(15) 0.29836(13) 0.0450(5) Uani 1 1 d . . . . .
H112 H 0.118932 -0.175841 0.303067 0.054 Uiso 1 1 calc R U . . .
C113 C 0.09059(18) -0.07488(16) 0.35371(12) 0.0427(5) Uani 1 1 d . . . . .
C114 C 0.08767(16) 0.01845(15) 0.34689(10) 0.0370(4) Uani 1 1 d . . . . .
H114 H 0.067461 0.041864 0.385891 0.044 Uiso 1 1 calc R U . . .
C115 C 0.1747(2) -0.09203(18) 0.17463(15) 0.0549(6) Uani 1 1 d . . . . .
C116 C 0.0673(3) -0.1354(2) 0.42278(15) 0.0596(7) Uani 1 1 d . . . . .
C117 C 0.09795(14) 0.24839(13) 0.20577(9) 0.0312(4) Uani 1 1 d . . . . .
C118 C 0.13744(15) 0.33529(14) 0.17779(10) 0.0335(4) Uani 1 1 d . . . . .
H118 H 0.186147 0.358256 0.198892 0.040 Uiso 1 1 calc R U . . .
C119 C 0.10755(16) 0.38962(14) 0.11966(10) 0.0359(4) Uani 1 1 d . . . . .
C120 C 0.03658(17) 0.35925(15) 0.08715(11) 0.0380(4) Uani 1 1 d . . . . .
H120 H 0.017171 0.395793 0.047199 0.046 Uiso 1 1 calc R U . . .
C121 C -0.00535(17) 0.27324(15) 0.11509(11) 0.0377(4) Uani 1 1 d . . . . .
C122 C 0.02444(15) 0.21972(14) 0.17294(10) 0.0345(4) Uani 1 1 d . . . . .
H122 H -0.006006 0.161598 0.190968 0.041 Uiso 1 1 calc R U . . .
C123 C 0.1549(2) 0.48133(17) 0.09234(13) 0.0487(5) Uani 1 1 d . . . . .
C124 C -0.0844(2) 0.23860(18) 0.08225(13) 0.0489(5) Uani 1 1 d . . . . .
C125 C 0.03410(15) 0.22349(14) 0.33291(9) 0.0330(4) Uani 1 1 d . . . . .
C126 C 0.05046(16) 0.29613(14) 0.36072(11) 0.0360(4) Uani 1 1 d . . . . .
H126 H 0.117640 0.323505 0.349923 0.043 Uiso 1 1 calc R U . . .
C127 C -0.02869(17) 0.32954(14) 0.40375(11) 0.0369(4) Uani 1 1 d . . . . .
C128 C -0.12779(16) 0.29200(15) 0.42069(10) 0.0362(4) Uani 1 1 d . . . . .
H128 H -0.181829 0.314732 0.449940 0.043 Uiso 1 1 calc R U . . .
C129 C -0.14578(15) 0.21999(15) 0.39357(10) 0.0355(4) Uani 1 1 d . . . . .
C130 C -0.06673(15) 0.18715(14) 0.35066(10) 0.0340(4) Uani 1 1 d . . . . .
H130 H -0.081781 0.138136 0.332712 0.041 Uiso 1 1 calc R U . . .
C131 C -0.00444(19) 0.40625(17) 0.43278(14) 0.0493(5) Uani 1 1 d . . . . .
C132 C -0.24949(17) 0.17422(19) 0.41126(13) 0.0463(5) Uani 1 1 d . . . . .
F1 F 0.61064(13) 0.24942(19) 0.21432(10) 0.0843(7) Uani 1 1 d . . . . .
F2 F 0.53635(17) 0.17199(14) 0.16181(11) 0.0826(6) Uani 1 1 d . . . . .
F3 F 0.50420(14) 0.31087(13) 0.14955(9) 0.0691(5) Uani 1 1 d . . . . .
F4 F 0.3620(13) 0.2162(4) 0.4719(3) 0.132(8) Uani 0.497(19) 1 d . . P A 1
F5 F 0.4798(4) 0.1281(10) 0.4472(3) 0.119(6) Uani 0.497(19) 1 d . . P A 1
F6 F 0.3285(7) 0.0827(5) 0.4775(3) 0.090(5) Uani 0.497(19) 1 d . . P A 1
F4A F 0.4473(7) 0.1983(7) 0.4567(3) 0.099(4) Uani 0.503(19) 1 d . . P A 2
F5A F 0.4247(11) 0.0666(5) 0.4565(3) 0.135(7) Uani 0.503(19) 1 d . . P A 2
F6A F 0.2984(4) 0.1471(10) 0.4872(2) 0.111(6) Uani 0.503(19) 1 d . . P A 2
F7 F 0.24651(17) -0.04298(15) 0.12788(10) 0.0766(5) Uani 1 1 d . . . . .
F8 F 0.2232(3) -0.17180(17) 0.18810(14) 0.1320(14) Uani 1 1 d . . . . .
F9 F 0.09745(19) -0.0970(3) 0.14480(17) 0.1509(18) Uani 1 1 d . . . . .
F10 F 0.1375(6) -0.1204(6) 0.4591(2) 0.091(2) Uani 0.602(13) 1 d . . P B 1
F11 F 0.0681(13) -0.2183(3) 0.4253(3) 0.142(5) Uani 0.602(13) 1 d . . P B 1
F12 F -0.0186(4) -0.1145(6) 0.4583(3) 0.100(3) Uani 0.602(13) 1 d . . P B 1
F10A F 0.030(3) -0.1009(6) 0.4704(5) 0.205(12) Uani 0.398(13) 1 d . . P B 2
F11A F 0.1469(7) -0.1855(16) 0.4377(8) 0.163(9) Uani 0.398(13) 1 d . . P B 2
F12A F -0.0010(14) -0.1979(13) 0.4258(7) 0.168(8) Uani 0.398(13) 1 d . . P B 2
F13 F 0.25873(15) 0.47675(13) 0.07366(12) 0.0775(5) Uani 1 1 d . . . . .
F14 F 0.1405(2) 0.53166(12) 0.13747(10) 0.0811(6) Uani 1 1 d . . . . .
F15 F 0.11718(17) 0.52831(12) 0.03897(10) 0.0724(5) Uani 1 1 d . . . . .
F16 F -0.0684(6) 0.2755(4) 0.0155(2) 0.085(2) Uani 0.536(10) 1 d . . P C 1
F17 F -0.1747(3) 0.2555(10) 0.1047(6) 0.144(5) Uani 0.536(10) 1 d . . P C 1
F18 F -0.0678(7) 0.1552(3) 0.0824(4) 0.109(4) Uani 0.536(10) 1 d . . P C 1
F16A F -0.1480(9) 0.2992(3) 0.0566(7) 0.121(5) Uani 0.464(10) 1 d . . P C 2
F17A F -0.1544(6) 0.1799(6) 0.1270(3) 0.091(3) Uani 0.464(10) 1 d . . P C 2
F18A F -0.0485(4) 0.1924(11) 0.0416(6) 0.146(6) Uani 0.464(10) 1 d . . P C 2
F19 F 0.01759(18) 0.48229(12) 0.38500(12) 0.0794(6) Uani 1 1 d . . . . .
F20 F 0.07862(16) 0.38928(14) 0.46293(12) 0.0797(6) Uani 1 1 d . . . . .
F21 F -0.08384(15) 0.42747(14) 0.47635(12) 0.0785(6) Uani 1 1 d . . . . .
F22 F -0.24092(13) 0.08427(12) 0.43048(11) 0.0681(5) Uani 1 1 d . . . . .
F23 F -0.31444(11) 0.20100(12) 0.46073(8) 0.0564(4) Uani 1 1 d . . . . .
F24 F -0.30057(12) 0.18980(16) 0.35852(9) 0.0697(5) Uani 1 1 d . . . . .

loop_
_atom_site_aniso_label
_atom_site_aniso_U_11
_atom_site_aniso_U_22
_atom_site_aniso_U_33
_atom_site_aniso_U_23
_atom_site_aniso_U_13
_atom_site_aniso_U_12
Co1 0.03073(15) 0.02542(15) 0.02748(15) -0.00652(11) -0.00178(11) 0.00191(11)
N1 0.0324(7) 0.0289(7) 0.0295(7) -0.0068(6) -0.0037(6) -0.0046(6)
N2 0.0353(8) 0.0279(8) 0.0289(7) -0.0057(6) -0.0027(6) 0.0029(6)
N3 0.0298(7) 0.0256(7) 0.0303(7) -0.0062(6) -0.0049(6) 0.0016(6)
N4 0.0613(12) 0.0376(10) 0.0457(10) -0.0106(8) 0.0088(9) 0.0048(9)
N5 0.0413(10) 0.0588(12) 0.0500(11) -0.0168(9) -0.0104(8) -0.0078(9)
C1 0.0434(10) 0.0304(9) 0.0328(9) -0.0077(7) 0.0013(8) 0.0020(8)
C2 0.084(2) 0.0391(13) 0.0611(16) -0.0169(11) 0.0193(14) 0.0125(13)
C3 0.070(2) 0.073(2) 0.120(3) -0.043(2) 0.029(2) 0.0079(17)
C4 0.108(3) 0.072(2) 0.111(3) -0.056(2) 0.012(2) -0.002(2)
C5 0.195(6) 0.073(3) 0.085(3) -0.013(2) 0.008(3) 0.074(3)
C6 0.0316(9) 0.0437(11) 0.0370(10) -0.0105(8) -0.0057(7) -0.0008(8)
C7 0.0651(18) 0.079(2) 0.083(2) -0.0389(17) -0.0239(16) -0.0176(15)
C8 0.51(2) 0.268(10) 0.099(4) -0.060(5) 0.027(7) -0.319(14)
C9 0.163(6) 0.171(6) 0.125(4) -0.082(4) -0.073(4) -0.010(5)
C10 0.130(5) 0.267(9) 0.564(19) -0.349(13) -0.192(9) 0.104(6)
C11 0.0368(9) 0.0292(9) 0.0331(9) -0.0050(7) -0.0059(7) -0.0043(7)
C12 0.0320(9) 0.0275(8) 0.0335(9) -0.0056(7) -0.0068(7) -0.0003(7)
C13 0.0386(10) 0.0269(9) 0.0430(10) -0.0073(8) -0.0097(8) 0.0046(7)
C14 0.0372(10) 0.0326(10) 0.0471(11) -0.0162(8) -0.0070(8) 0.0090(8)
C15 0.0375(10) 0.0382(10) 0.0352(9) -0.0113(8) -0.0032(8) 0.0059(8)
C16 0.0324(9) 0.0314(9) 0.0308(8) -0.0074(7) -0.0047(7) 0.0013(7)
C17 0.0381(9) 0.0317(9) 0.0305(9) -0.0060(7) -0.0022(7) 0.0036(7)
C18 0.0641(14) 0.0342(10) 0.0355(10) -0.0007(8) -0.0051(9) 0.0026(10)
C19 0.0626(14) 0.0429(12) 0.0315(10) -0.0026(9) 0.0068(9) 0.0104(10)
C20 0.0448(10) 0.0293(9) 0.0291(9) -0.0061(7) -0.0028(8) -0.0036(8)
C21 0.0434(11) 0.0393(10) 0.0344(10) -0.0065(8) -0.0001(8) -0.0024(8)
C22 0.0526(13) 0.0578(14) 0.0382(11) -0.0107(10) 0.0044(10) 0.0021(11)
C23 0.0773(18) 0.0617(16) 0.0338(11) -0.0182(11) 0.0029(11) 0.0049(13)
C24 0.0803(18) 0.0508(14) 0.0365(11) -0.0169(10) -0.0091(11) -0.0077(12)
C25 0.0598(13) 0.0383(11) 0.0315(9) -0.0072(8) -0.0071(9) -0.0104(9)
C26 0.0399(11) 0.0529(13) 0.0459(12) -0.0126(10) 0.0027(9) -0.0113(10)
C27 0.0422(13) 0.084(2) 0.0667(17) -0.0235(15) -0.0074(12) 0.0008(13)
C28 0.0724(19) 0.0696(19) 0.0652(17) -0.0101(15) 0.0051(14) -0.0314(16)
C29 0.0647(15) 0.0532(14) 0.0375(11) -0.0075(10) -0.0093(10) -0.0243(12)
C30 0.083(2) 0.0536(19) 0.148(4) -0.006(2) -0.030(3) -0.0307(18)
C31 0.0586(16) 0.078(2) 0.0640(17) -0.0038(15) -0.0004(13) -0.0025(15)
C32 0.0555(12) 0.0302(10) 0.0290(9) -0.0026(7) 0.0034(8) 0.0079(9)
C33 0.0689(16) 0.0472(13) 0.0341(10) -0.0016(9) -0.0020(10) 0.0247(12)
C34 0.112(3) 0.0572(18) 0.0457(14) 0.0014(12) -0.0048(15) 0.0463(19)
C35 0.157(4) 0.0338(14) 0.0542(16) 0.0058(12) 0.004(2) 0.0334(19)
C36 0.132(3) 0.0284(12) 0.0539(15) -0.0040(11) 0.0130(17) -0.0053(15)
C37 0.0788(17) 0.0303(10) 0.0380(11) -0.0045(8) 0.0078(11) -0.0038(10)
C38 0.0588(15) 0.0729(18) 0.0500(14) -0.0098(12) -0.0199(12) 0.0236(13)
C39 0.0593(18) 0.108(3) 0.078(2) -0.010(2) -0.0157(16) 0.0310(19)
C40 0.093(3) 0.107(3) 0.0579(18) -0.0142(18) -0.0356(18) 0.032(2)
C41 0.0739(18) 0.0447(13) 0.0613(15) -0.0108(12) -0.0031(13) -0.0218(12)
C42 0.145(4) 0.067(2) 0.089(3) -0.024(2) -0.024(3) -0.037(3)
C43 0.068(2) 0.146(5) 0.104(3) -0.046(3) 0.002(2) -0.021(3)
B1 0.0280(9) 0.0322(10) 0.0310(9) -0.0068(8) -0.0041(7) 0.0006(7)
C101 0.0306(8) 0.0282(8) 0.0337(9) -0.0078(7) -0.0051(7) 0.0022(7)
C102 0.0323(9) 0.0325(9) 0.0333(9) -0.0090(7) -0.0035(7) -0.0004(7)
C103 0.0307(9) 0.0341(9) 0.0421(10) -0.0116(8) -0.0021(8) -0.0015(7)
C104 0.0304(9) 0.0379(10) 0.0470(11) -0.0123(8) -0.0095(8) -0.0009(7)
C105 0.0360(10) 0.0355(10) 0.0382(10) -0.0094(8) -0.0095(8) 0.0014(8)
C106 0.0318(9) 0.0331(9) 0.0348(9) -0.0097(7) -0.0036(7) 0.0013(7)
C107 0.0346(10) 0.0478(12) 0.0496(12) -0.0134(10) 0.0001(9) -0.0061(9)
C108 0.0463(12) 0.0616(15) 0.0430(12) -0.0071(11) -0.0144(10) -0.0058(11)
C109 0.0260(8) 0.0340(9) 0.0350(9) -0.0060(7) -0.0062(7) 0.0001(7)
C110 0.0324(9) 0.0347(10) 0.0355(9) -0.0068(7) -0.0060(7) 0.0010(7)
C111 0.0396(10) 0.0374(11) 0.0479(11) -0.0110(9) -0.0103(9) 0.0014(8)
C112 0.0459(12) 0.0320(10) 0.0573(13) -0.0060(9) -0.0148(10) -0.0026(8)
C113 0.0393(10) 0.0405(11) 0.0446(11) 0.0021(9) -0.0116(9) -0.0057(8)
C114 0.0327(9) 0.0416(11) 0.0354(9) -0.0048(8) -0.0073(7) -0.0022(8)
C115 0.0626(15) 0.0442(13) 0.0622(15) -0.0224(11) -0.0078(12) -0.0007(11)
C116 0.0639(16) 0.0535(15) 0.0523(14) 0.0076(12) -0.0106(12) -0.0062(12)
C117 0.0295(8) 0.0327(9) 0.0308(8) -0.0086(7) -0.0030(7) 0.0034(7)
C118 0.0337(9) 0.0342(9) 0.0337(9) -0.0101(7) -0.0063(7) 0.0013(7)
C119 0.0385(10) 0.0329(10) 0.0350(9) -0.0064(8) -0.0055(8) 0.0035(8)
C120 0.0416(10) 0.0360(10) 0.0363(10) -0.0071(8) -0.0104(8) 0.0067(8)
C121 0.0385(10) 0.0369(10) 0.0399(10) -0.0109(8) -0.0114(8) 0.0052(8)
C122 0.0322(9) 0.0331(9) 0.0380(10) -0.0078(8) -0.0065(7) 0.0017(7)
C123 0.0571(14) 0.0404(12) 0.0471(12) -0.0018(9) -0.0149(10) -0.0055(10)
C124 0.0548(14) 0.0455(12) 0.0514(13) -0.0103(10) -0.0240(11) 0.0008(10)
C125 0.0307(9) 0.0370(10) 0.0302(8) -0.0060(7) -0.0064(7) 0.0043(7)
C126 0.0318(9) 0.0345(10) 0.0405(10) -0.0070(8) -0.0061(8) 0.0018(7)
C127 0.0369(10) 0.0351(10) 0.0404(10) -0.0117(8) -0.0088(8) 0.0059(8)
C128 0.0333(9) 0.0421(11) 0.0349(9) -0.0134(8) -0.0070(7) 0.0085(8)
C129 0.0297(9) 0.0443(11) 0.0347(9) -0.0126(8) -0.0078(7) 0.0042(8)
C130 0.0301(9) 0.0415(10) 0.0328(9) -0.0133(8) -0.0061(7) 0.0017(7)
C131 0.0426(11) 0.0432(12) 0.0669(15) -0.0245(11) -0.0075(10) 0.0045(9)
C132 0.0311(10) 0.0646(15) 0.0488(12) -0.0280(11) -0.0018(9) 0.0007(9)
F1 0.0336(7) 0.148(2) 0.0668(10) -0.0159(12) -0.0020(7) -0.0247(10)
F2 0.0795(12) 0.0760(12) 0.0862(13) -0.0430(10) 0.0414(10) -0.0234(10)
F3 0.0585(9) 0.0706(11) 0.0619(10) 0.0046(8) 0.0088(7) -0.0089(8)
F4 0.28(2) 0.083(4) 0.053(3) -0.033(3) -0.055(7) 0.023(7)
F5 0.045(2) 0.237(17) 0.057(3) 0.012(5) -0.0227(18) 0.008(4)
F6 0.112(7) 0.100(6) 0.051(3) 0.029(3) -0.037(4) -0.060(5)
F4A 0.107(7) 0.141(8) 0.059(3) -0.009(4) -0.041(4) -0.060(6)
F5A 0.24(2) 0.095(5) 0.074(4) -0.010(3) -0.067(7) 0.088(8)
F6A 0.053(2) 0.239(18) 0.0364(19) -0.023(4) -0.0105(15) 0.007(4)
F7 0.0837(12) 0.0865(13) 0.0629(10) -0.0371(10) 0.0082(9) -0.0109(10)
F8 0.230(4) 0.0624(13) 0.0878(16) -0.0257(12) 0.012(2) 0.0489(18)
F9 0.0619(12) 0.301(5) 0.149(3) -0.172(3) -0.0080(14) -0.0231(19)
F10 0.092(3) 0.114(5) 0.055(2) 0.029(2) -0.036(2) -0.028(3)
F11 0.312(14) 0.0299(18) 0.064(3) 0.0085(15) -0.003(6) -0.020(4)
F12 0.066(3) 0.130(7) 0.064(3) 0.038(3) 0.0092(17) 0.000(2)
F10A 0.47(3) 0.054(4) 0.046(4) 0.000(3) 0.062(11) -0.020(11)
F11A 0.074(5) 0.199(16) 0.124(9) 0.112(11) 0.010(5) 0.047(7)
F12A 0.193(12) 0.164(13) 0.115(8) 0.076(9) -0.052(8) -0.137(11)
F13 0.0569(10) 0.0590(10) 0.1049(15) 0.0053(10) -0.0095(9) -0.0201(8)
F14 0.1360(19) 0.0389(8) 0.0697(11) -0.0142(7) -0.0143(11) -0.0161(10)
F15 0.0933(13) 0.0476(9) 0.0700(10) 0.0199(8) -0.0381(10) -0.0169(8)
F16 0.123(5) 0.082(3) 0.062(2) -0.006(2) -0.056(3) -0.026(3)
F17 0.0288(17) 0.284(14) 0.178(9) -0.170(10) -0.019(3) 0.007(4)
F18 0.166(8) 0.0374(19) 0.157(7) -0.019(3) -0.124(7) -0.004(2)
F16A 0.141(8) 0.046(2) 0.207(11) -0.004(4) -0.145(9) 0.006(3)
F17A 0.077(4) 0.122(5) 0.070(3) 0.010(3) -0.031(3) -0.055(4)
F18A 0.051(3) 0.279(15) 0.172(9) -0.190(11) 0.005(4) -0.017(5)
F19 0.0869(13) 0.0427(9) 0.1083(16) -0.0200(9) -0.0092(11) -0.0112(8)
F20 0.0738(11) 0.0784(12) 0.1172(16) -0.0618(12) -0.0497(12) 0.0181(9)
F21 0.0635(10) 0.0774(12) 0.1090(15) -0.0665(12) 0.0087(10) -0.0044(9)
F22 0.0449(8) 0.0582(10) 0.0989(13) -0.0268(9) 0.0088(8) -0.0123(7)
F23 0.0339(6) 0.0827(11) 0.0580(8) -0.0376(8) 0.0079(6) -0.0055(6)
F24 0.0361(7) 0.1227(16) 0.0632(9) -0.0411(10) -0.0146(7) -0.0063(8)

loop_
_atom_type_symbol
_atom_type_description
_atom_type_scat_dispersion_real
_atom_type_scat_dispersion_imag
_atom_type_scat_source
C C 0.0181 0.0091 'International Tables Vol C Tables 4.2.6.8 and 6.1.1.4'
H H 0.0000 0.0000 'International Tables Vol C Tables 4.2.6.8 and 6.1.1.4'
B B 0.0090 0.0039 'International Tables Vol C Tables 4.2.6.8 and 6.1.1.4'
N N 0.0311 0.0180 'International Tables Vol C Tables 4.2.6.8 and 6.1.1.4'
F F 0.0727 0.0534 'International Tables Vol C Tables 4.2.6.8 and 6.1.1.4'
Co Co -2.3653 3.6143 'International Tables Vol C Tables 4.2.6.8 and 6.1.1.4'

loop_
_geom_angle_atom_site_label_1
_geom_angle_atom_site_label_2
_geom_angle_atom_site_label_3
_geom_angle
_geom_angle_site_symmetry_1
_geom_angle_site_symmetry_3
_geom_angle_publ_flag
N3 Co1 C1 166.86(9) . . ?
N3 Co1 C6 90.70(8) . . ?
C1 Co1 C6 102.43(9) . . ?
N3 Co1 N2 80.48(7) . . ?
C1 Co1 N2 97.04(8) . . ?
C6 Co1 N2 98.67(8) . . ?
N3 Co1 N1 80.78(7) . . ?
C1 Co1 N1 97.75(8) . . ?
C6 Co1 N1 96.63(8) . . ?
N2 Co1 N1 155.87(7) . . ?
C11 N1 C20 120.19(16) . . ?
C11 N1 Co1 115.35(13) . . ?
C20 N1 Co1 124.35(13) . . ?
C17 N2 C32 119.68(16) . . ?
C17 N2 Co1 115.55(13) . . ?
C32 N2 Co1 124.61(13) . . ?
C12 N3 C16 121.71(16) . . ?
C12 N3 Co1 118.41(13) . . ?
C16 N3 Co1 118.55(13) . . ?
C1 N4 C2 177.6(3) . . ?
C6 N5 C7 169.1(3) . . ?
N4 C1 Co1 176.9(2) . . ?
N4 C2 C5 107.6(3) . . ?
N4 C2 C3 107.1(2) . . ?
C5 C2 C3 115.6(4) . . ?
N4 C2 C4 106.5(3) . . ?
C5 C2 C4 111.3(4) . . ?
C3 C2 C4 108.2(3) . . ?
C2 C3 H3A 109.5 . . ?
C2 C3 H3B 109.5 . . ?
H3A C3 H3B 109.5 . . ?
C2 C3 H3C 109.5 . . ?
H3A C3 H3C 109.5 . . ?
H3B C3 H3C 109.5 . . ?
C2 C4 H4A 109.5 . . ?
C2 C4 H4B 109.5 . . ?
H4A C4 H4B 109.5 . . ?
C2 C4 H4C 109.5 . . ?
H4A C4 H4C 109.5 . . ?
H4B C4 H4C 109.5 . . ?
C2 C5 H5A 109.5 . . ?
C2 C5 H5B 109.5 . . ?
H5A C5 H5B 109.5 . . ?
C2 C5 H5C 109.5 . . ?
H5A C5 H5C 109.5 . . ?
H5B C5 H5C 109.5 . . ?
N5 C6 Co1 158.9(2) . . ?
C8 C7 N5 109.0(3) . . ?
C8 C7 C10 117.5(8) . . ?
N5 C7 C10 106.1(3) . . ?
C8 C7 C9 109.6(6) . . ?
N5 C7 C9 107.8(4) . . ?
C10 C7 C9 106.2(6) . . ?
C7 C8 H8A 109.5 . . ?
C7 C8 H8B 109.5 . . ?
H8A C8 H8B 109.5 . . ?
C7 C8 H8C 109.5 . . ?
H8A C8 H8C 109.5 . . ?
H8B C8 H8C 109.5 . . ?
C7 C9 H9A 109.5 . . ?
C7 C9 H9B 109.5 . . ?
H9A C9 H9B 109.5 . . ?
C7 C9 H9C 109.5 . . ?
H9A C9 H9C 109.5 . . ?
H9B C9 H9C 109.5 . . ?
C7 C10 H10A 109.5 . . ?
C7 C10 H10B 109.5 . . ?
H10A C10 H10B 109.5 . . ?
C7 C10 H10C 109.5 . . ?
H10A C10 H10C 109.5 . . ?
H10B C10 H10C 109.5 . . ?
N1 C11 C12 112.73(17) . . ?
N1 C11 C18 124.95(19) . . ?
C12 C11 C18 122.33(19) . . ?
N3 C12 C13 119.73(18) . . ?
N3 C12 C11 110.63(17) . . ?
C13 C12 C11 129.64(18) . . ?
C12 C13 C14 119.24(18) . . ?
C12 C13 H13 120.4 . . ?
C14 C13 H13 120.4 . . ?
C15 C14 C13 120.26(18) . . ?
C15 C14 H14 119.9 . . ?
C13 C14 H14 119.9 . . ?
C16 C15 C14 119.01(19) . . ?
C16 C15 H15 120.5 . . ?
C14 C15 H15 120.5 . . ?
N3 C16 C15 120.03(18) . . ?
N3 C16 C17 110.16(16) . . ?
C15 C16 C17 129.81(18) . . ?
N2 C17 C16 112.81(17) . . ?
N2 C17 C19 125.20(19) . . ?
C16 C17 C19 121.99(18) . . ?
C11 C18 H18A 109.5 . . ?
C11 C18 H18B 109.5 . . ?
H18A C18 H18B 109.5 . . ?
C11 C18 H18C 109.5 . . ?
H18A C18 H18C 109.5 . . ?
H18B C18 H18C 109.5 . . ?
C17 C19 H19A 109.5 . . ?
C17 C19 H19B 109.5 . . ?
H19A C19 H19B 109.5 . . ?
C17 C19 H19C 109.5 . . ?
H19A C19 H19C 109.5 . . ?
H19B C19 H19C 109.5 . . ?
C21 C20 C25 121.9(2) . . ?
C21 C20 N1 120.58(18) . . ?
C25 C20 N1 117.45(19) . . ?
C22 C21 C20 118.1(2) . . ?
C22 C21 C26 119.0(2) . . ?
C20 C21 C26 122.94(19) . . ?
C23 C22 C21 121.1(2) . . ?
C23 C22 H22 119.5 . . ?
C21 C22 H22 119.5 . . ?
C22 C23 C24 120.3(2) . . ?
C22 C23 H23 119.9 . . ?
C24 C23 H23 119.9 . . ?
C23 C24 C25 121.1(2) . . ?
C23 C24 H24 119.5 . . ?
C25 C24 H24 119.5 . . ?
C24 C25 C20 117.6(2) . . ?
C24 C25 C29 120.2(2) . . ?
C20 C25 C29 122.2(2) . . ?
C21 C26 C27 110.3(2) . . ?
C21 C26 C28 111.8(2) . . ?
C27 C26 C28 110.9(2) . . ?
C21 C26 H26 107.9 . . ?
C27 C26 H26 107.9 . . ?
C28 C26 H26 107.9 . . ?
C26 C27 H27A 109.5 . . ?
C26 C27 H27B 109.5 . . ?
H27A C27 H27B 109.5 . . ?
C26 C27 H27C 109.5 . . ?
H27A C27 H27C 109.5 . . ?
H27B C27 H27C 109.5 . . ?
C26 C28 H28A 109.5 . . ?
C26 C28 H28B 109.5 . . ?
H28A C28 H28B 109.5 . . ?
C26 C28 H28C 109.5 . . ?
H28A C28 H28C 109.5 . . ?
H28B C28 H28C 109.5 . . ?
C31 C29 C30 110.8(3) . . ?
C31 C29 C25 111.5(2) . . ?
C30 C29 C25 111.9(3) . . ?
C31 C29 H29 107.5 . . ?
C30 C29 H29 107.5 . . ?
C25 C29 H29 107.5 . . ?
C29 C30 H30A 109.5 . . ?
C29 C30 H30B 109.5 . . ?
H30A C30 H30B 109.5 . . ?
C29 C30 H30C 109.5 . . ?
H30A C30 H30C 109.5 . . ?
H30B C30 H30C 109.5 . . ?
C29 C31 H31A 109.5 . . ?
C29 C31 H31B 109.5 . . ?
H31A C31 H31B 109.5 . . ?
C29 C31 H31C 109.5 . . ?
H31A C31 H31C 109.5 . . ?
H31B C31 H31C 109.5 . . ?
C33 C32 C37 122.3(2) . . ?
C33 C32 N2 119.9(2) . . ?
C37 C32 N2 117.8(2) . . ?
C32 C33 C34 117.2(3) . . ?
C32 C33 C38 123.2(2) . . ?
C34 C33 C38 119.6(3) . . ?
C35 C34 C33 121.9(3) . . ?
C35 C34 H34 119.0 . . ?
C33 C34 H34 119.0 . . ?
C34 C35 C36 119.7(3) . . ?
C34 C35 H35 120.1 . . ?
C36 C35 H35 120.1 . . ?
C35 C36 C37 121.6(3) . . ?
C35 C36 H36 119.2 . . ?
C37 C36 H36 119.2 . . ?
C36 C37 C32 117.2(3) . . ?
C36 C37 C41 121.0(3) . . ?
C32 C37 C41 121.8(2) . . ?
C33 C38 C39 110.2(3) . . ?
C33 C38 C40 112.3(3) . . ?
C39 C38 C40 110.6(3) . . ?
C33 C38 H38 107.8 . . ?
C39 C38 H38 107.8 . . ?
C40 C38 H38 107.8 . . ?
C38 C39 H39A 109.5 . . ?
C38 C39 H39B 109.5 . . ?
H39A C39 H39B 109.5 . . ?
C38 C39 H39C 109.5 . . ?
H39A C39 H39C 109.5 . . ?
H39B C39 H39C 109.5 . . ?
C38 C40 H40A 109.5 . . ?
C38 C40 H40B 109.5 . . ?
H40A C40 H40B 109.5 . . ?
C38 C40 H40C 109.5 . . ?
H40A C40 H40C 109.5 . . ?
H40B C40 H40C 109.5 . . ?
C37 C41 C42 112.8(3) . . ?
C37 C41 C43 111.1(3) . . ?
C42 C41 C43 110.5(3) . . ?
C37 C41 H41 107.4 . . ?
C42 C41 H41 107.4 . . ?
C43 C41 H41 107.4 . . ?
C41 C42 H42A 109.5 . . ?
C41 C42 H42B 109.5 . . ?
H42A C42 H42B 109.5 . . ?
C41 C42 H42C 109.5 . . ?
H42A C42 H42C 109.5 . . ?
H42B C42 H42C 109.5 . . ?
C41 C43 H43A 109.5 . . ?
C41 C43 H43B 109.5 . . ?
H43A C43 H43B 109.5 . . ?
C41 C43 H43C 109.5 . . ?
H43A C43 H43C 109.5 . . ?
H43B C43 H43C 109.5 . . ?
C125 B1 C117 103.42(15) . . ?
C125 B1 C101 111.83(15) . . ?
C117 B1 C101 114.30(16) . . ?
C125 B1 C109 111.79(16) . . ?
C117 B1 C109 112.26(15) . . ?
C101 B1 C109 103.52(15) . . ?
C102 C101 C106 115.97(17) . . ?
C102 C101 B1 123.69(17) . . ?
C106 C101 B1 119.83(17) . . ?
C103 C102 C101 122.03(18) . . ?
C103 C102 H102 119.0 . . ?
C101 C102 H102 119.0 . . ?
C104 C103 C102 120.90(19) . . ?
C104 C103 C107 119.92(19) . . ?
C102 C103 C107 119.18(19) . . ?
C103 C104 C105 118.18(18) . . ?
C103 C104 H104 120.9 . . ?
C105 C104 H104 120.9 . . ?
C104 C105 C106 120.75(19) . . ?
C104 C105 C108 119.51(19) . . ?
C106 C105 C108 119.7(2) . . ?
C105 C106 C101 122.16(19) . . ?
C105 C106 H106 118.9 . . ?
C101 C106 H106 118.9 . . ?
F1 C107 F2 107.9(2) . . ?
F1 C107 F3 105.9(2) . . ?
F2 C107 F3 103.3(2) . . ?
F1 C107 C103 113.8(2) . . ?
F2 C107 C103 112.57(19) . . ?
F3 C107 C103 112.6(2) . . ?
F6 C108 F5 107.1(6) . . ?
F4A C108 F6A 105.6(6) . . ?
F6 C108 F4 107.2(6) . . ?
F5 C108 F4 104.3(7) . . ?
F4A C108 F5A 103.7(6) . . ?
F6A C108 F5A 105.6(6) . . ?
F6 C108 C105 113.7(3) . . ?
F4A C108 C105 114.5(3) . . ?
F5 C108 C105 113.0(3) . . ?
F6A C108 C105 114.6(3) . . ?
F4 C108 C105 110.9(3) . . ?
F5A C108 C105 111.8(3) . . ?
C114 C109 C110 115.77(19) . . ?
C114 C109 B1 121.38(18) . . ?
C110 C109 B1 122.44(17) . . ?
C111 C110 C109 122.22(19) . . ?
C111 C110 H110 118.9 . . ?
C109 C110 H110 118.9 . . ?
C112 C111 C110 120.8(2) . . ?
C112 C111 C115 119.5(2) . . ?
C110 C111 C115 119.7(2) . . ?
C113 C112 C111 118.1(2) . . ?
C113 C112 H112 120.9 . . ?
C111 C112 H112 120.9 . . ?
C112 C113 C114 121.1(2) . . ?
C112 C113 C116 119.9(2) . . ?
C114 C113 C116 118.9(2) . . ?
C113 C114 C109 122.0(2) . . ?
C113 C114 H114 119.0 . . ?
C109 C114 H114 119.0 . . ?
F9 C115 F8 110.6(3) . . ?
F9 C115 F7 105.2(3) . . ?
F8 C115 F7 101.7(3) . . ?
F9 C115 C111 113.3(2) . . ?
F8 C115 C111 112.1(3) . . ?
F7 C115 C111 113.1(2) . . ?
F10A C116 F11A 109.5(11) . . ?
F11 C116 F12 109.1(6) . . ?
F10A C116 F12A 103.5(12) . . ?
F11A C116 F12A 100.2(10) . . ?
F11 C116 F10 107.6(6) . . ?
F12 C116 F10 100.5(5) . . ?
F10A C116 C113 118.4(5) . . ?
F11 C116 C113 115.7(4) . . ?
F11A C116 C113 111.8(4) . . ?
F12 C116 C113 113.6(3) . . ?
F12A C116 C113 111.6(6) . . ?
F10 C116 C113 109.1(3) . . ?
C118 C117 C122 115.93(18) . . ?
C118 C117 B1 122.44(17) . . ?
C122 C117 B1 121.12(17) . . ?
C117 C118 C119 122.00(18) . . ?
C117 C118 H118 119.0 . . ?
C119 C118 H118 119.0 . . ?
C120 C119 C118 121.2(2) . . ?
C120 C119 C123 120.25(19) . . ?
C118 C119 C123 118.59(19) . . ?
C119 C120 C121 117.70(19) . . ?
C119 C120 H120 121.2 . . ?
C121 C120 H120 121.2 . . ?
C122 C121 C120 120.85(19) . . ?
C122 C121 C124 119.8(2) . . ?
C120 C121 C124 119.4(2) . . ?
C121 C122 C117 122.33(19) . . ?
C121 C122 H122 118.8 . . ?
C117 C122 H122 118.8 . . ?
F14 C123 F15 106.9(2) . . ?
F14 C123 F13 105.3(2) . . ?
F15 C123 F13 106.5(2) . . ?
F14 C123 C119 112.4(2) . . ?
F15 C123 C119 113.2(2) . . ?
F13 C123 C119 111.9(2) . . ?
F17 C124 F18 113.6(7) . . ?
F18A C124 F16A 110.0(7) . . ?
F17 C124 F16 107.5(6) . . ?
F18 C124 F16 100.6(4) . . ?
F18A C124 F17A 101.4(6) . . ?
F16A C124 F17A 100.2(6) . . ?
F17 C124 C121 113.1(3) . . ?
F18A C124 C121 115.8(4) . . ?
F18 C124 C121 110.8(3) . . ?
F16A C124 C121 114.7(3) . . ?
F16 C124 C121 110.5(3) . . ?
F17A C124 C121 112.9(3) . . ?
C130 C125 C126 115.71(18) . . ?
C130 C125 B1 121.08(17) . . ?
C126 C125 B1 123.00(18) . . ?
C127 C126 C125 122.12(19) . . ?
C127 C126 H126 118.9 . . ?
C125 C126 H126 118.9 . . ?
C128 C127 C126 120.95(19) . . ?
C128 C127 C131 120.0(2) . . ?
C126 C127 C131 119.0(2) . . ?
C127 C128 C129 117.88(19) . . ?
C127 C128 H128 121.1 . . ?
C129 C128 H128 121.1 . . ?
C130 C129 C128 120.91(19) . . ?
C130 C129 C132 118.15(19) . . ?
C128 C129 C132 120.92(19) . . ?
C129 C130 C125 122.43(19) . . ?
C129 C130 H130 118.8 . . ?
C125 C130 H130 118.8 . . ?
F20 C131 F21 108.0(2) . . ?
F20 C131 F19 105.8(2) . . ?
F21 C131 F19 105.6(2) . . ?
F20 C131 C127 112.4(2) . . ?
F21 C131 C127 113.1(2) . . ?
F19 C131 C127 111.6(2) . . ?
F22 C132 F23 106.7(2) . . ?
F22 C132 F24 105.5(2) . . ?
F23 C132 F24 106.18(19) . . ?
F22 C132 C129 112.61(19) . . ?
F23 C132 C129 113.51(19) . . ?
F24 C132 C129 111.8(2) . . ?

loop_
_geom_bond_atom_site_label_1
_geom_bond_atom_site_label_2
_geom_bond_distance
_geom_bond_site_symmetry_2
_geom_bond_publ_flag
Co1 N3 1.8194(16) . ?
Co1 C1 1.872(2) . ?
Co1 C6 1.918(2) . ?
Co1 N2 1.9319(16) . ?
Co1 N1 1.9329(16) . ?
N1 C11 1.318(3) . ?
N1 C20 1.444(3) . ?
N2 C17 1.315(3) . ?
N2 C32 1.442(3) . ?
N3 C12 1.362(2) . ?
N3 C16 1.367(3) . ?
N4 C1 1.147(3) . ?
N4 C2 1.464(3) . ?
N5 C6 1.146(3) . ?
N5 C7 1.465(3) . ?
C2 C5 1.482(5) . ?
C2 C3 1.504(5) . ?
C2 C4 1.546(6) . ?
C3 H3A 0.9800 . ?
C3 H3B 0.9800 . ?
C3 H3C 0.9800 . ?
C4 H4A 0.9800 . ?
C4 H4B 0.9800 . ?
C4 H4C 0.9800 . ?
C5 H5A 0.9800 . ?
C5 H5B 0.9800 . ?
C5 H5C 0.9800 . ?
C7 C8 1.417(8) . ?
C7 C10 1.482(8) . ?
C7 C9 1.501(7) . ?
C8 H8A 0.9800 . ?
C8 H8B 0.9800 . ?
C8 H8C 0.9800 . ?
C9 H9A 0.9800 . ?
C9 H9B 0.9800 . ?
C9 H9C 0.9800 . ?
C10 H10A 0.9800 . ?
C10 H10B 0.9800 . ?
C10 H10C 0.9800 . ?
C11 C12 1.443(3) . ?
C11 C18 1.494(3) . ?
C12 C13 1.389(3) . ?
C13 C14 1.395(3) . ?
C13 H13 0.9500 . ?
C14 C15 1.394(3) . ?
C14 H14 0.9500 . ?
C15 C16 1.386(3) . ?
C15 H15 0.9500 . ?
C16 C17 1.443(3) . ?
C17 C19 1.500(3) . ?
C18 H18A 0.9800 . ?
C18 H18B 0.9800 . ?
C18 H18C 0.9800 . ?
C19 H19A 0.9800 . ?
C19 H19B 0.9800 . ?
C19 H19C 0.9800 . ?
C20 C21 1.399(3) . ?
C20 C25 1.407(3) . ?
C21 C22 1.398(3) . ?
C21 C26 1.512(3) . ?
C22 C23 1.376(4) . ?
C22 H22 0.9500 . ?
C23 C24 1.385(5) . ?
C23 H23 0.9500 . ?
C24 C25 1.400(3) . ?
C24 H24 0.9500 . ?
C25 C29 1.518(4) . ?
C26 C27 1.531(4) . ?
C26 C28 1.536(4) . ?
C26 H26 1.0000 . ?
C27 H27A 0.9800 . ?
C27 H27B 0.9800 . ?
C27 H27C 0.9800 . ?
C28 H28A 0.9800 . ?
C28 H28B 0.9800 . ?
C28 H28C 0.9800 . ?
C29 C31 1.511(4) . ?
C29 C30 1.517(4) . ?
C29 H29 1.0000 . ?
C30 H30A 0.9800 . ?
C30 H30B 0.9800 . ?
C30 H30C 0.9800 . ?
C31 H31A 0.9800 . ?
C31 H31B 0.9800 . ?
C31 H31C 0.9800 . ?
C32 C33 1.397(4) . ?
C32 C37 1.402(4) . ?
C33 C34 1.399(4) . ?
C33 C38 1.511(5) . ?
C34 C35 1.360(7) . ?
C34 H34 0.9500 . ?
C35 C36 1.380(7) . ?
C35 H35 0.9500 . ?
C36 C37 1.393(4) . ?
C36 H36 0.9500 . ?
C37 C41 1.515(5) . ?
C38 C39 1.538(5) . ?
C38 C40 1.540(4) . ?
C38 H38 1.0000 . ?
C39 H39A 0.9800 . ?
C39 H39B 0.9800 . ?
C39 H39C 0.9800 . ?
C40 H40A 0.9800 . ?
C40 H40B 0.9800 . ?
C40 H40C 0.9800 . ?
C41 C42 1.528(4) . ?
C41 C43 1.530(5) . ?
C41 H41 1.0000 . ?
C42 H42A 0.9800 . ?
C42 H42B 0.9800 . ?
C42 H42C 0.9800 . ?
C43 H43A 0.9800 . ?
C43 H43B 0.9800 . ?
C43 H43C 0.9800 . ?
B1 C125 1.632(3) . ?
B1 C117 1.638(3) . ?
B1 C101 1.642(3) . ?
B1 C109 1.644(3) . ?
C101 C102 1.397(3) . ?
C101 C106 1.403(3) . ?
C102 C103 1.395(3) . ?
C102 H102 0.9500 . ?
C103 C104 1.385(3) . ?
C103 C107 1.496(3) . ?
C104 C105 1.387(3) . ?
C104 H104 0.9500 . ?
C105 C106 1.391(3) . ?
C105 C108 1.498(3) . ?
C106 H106 0.9500 . ?
C107 F1 1.318(3) . ?
C107 F2 1.329(3) . ?
C107 F3 1.344(3) . ?
C108 F6 1.256(5) . ?
C108 F4A 1.270(6) . ?
C108 F5 1.292(6) . ?
C108 F6A 1.304(5) . ?
C108 F4 1.312(6) . ?
C108 F5A 1.321(6) . ?
C109 C114 1.400(3) . ?
C109 C110 1.402(3) . ?
C110 C111 1.392(3) . ?
C110 H110 0.9500 . ?
C111 C112 1.385(3) . ?
C111 C115 1.501(3) . ?
C112 C113 1.382(4) . ?
C112 H112 0.9500 . ?
C113 C114 1.391(3) . ?
C113 C116 1.499(3) . ?
C114 H114 0.9500 . ?
C115 F9 1.279(4) . ?
C115 F8 1.330(4) . ?
C115 F7 1.331(4) . ?
C116 F10A 1.239(10) . ?
C116 F11 1.249(5) . ?
C116 F11A 1.290(8) . ?
C116 F12 1.291(7) . ?
C116 F12A 1.313(10) . ?
C116 F10 1.338(5) . ?
C117 C118 1.394(3) . ?
C117 C122 1.403(3) . ?
C118 C119 1.397(3) . ?
C118 H118 0.9500 . ?
C119 C120 1.386(3) . ?
C119 C123 1.493(3) . ?
C120 C121 1.394(3) . ?
C120 H120 0.9500 . ?
C121 C122 1.388(3) . ?
C121 C124 1.502(3) . ?
C122 H122 0.9500 . ?
C123 F14 1.326(3) . ?
C123 F15 1.327(3) . ?
C123 F13 1.334(3) . ?
C124 F17 1.218(5) . ?
C124 F18A 1.237(6) . ?
C124 F18 1.275(5) . ?
C124 F16A 1.289(5) . ?
C124 F16 1.349(5) . ?
C124 F17A 1.369(5) . ?
C125 C130 1.396(3) . ?
C125 C126 1.401(3) . ?
C126 C127 1.395(3) . ?
C126 H126 0.9500 . ?
C127 C128 1.383(3) . ?
C127 C131 1.502(3) . ?
C128 C129 1.390(3) . ?
C128 H128 0.9500 . ?
C129 C130 1.388(3) . ?
C129 C132 1.490(3) . ?
C130 H130 0.9500 . ?
C131 F20 1.322(3) . ?
C131 F21 1.325(3) . ?
C131 F19 1.340(4) . ?
C132 F22 1.336(3) . ?
C132 F23 1.336(3) . ?
C132 F24 1.345(3) . ?
